data_1518378
loop_
_publ_author_name
'Mitra, Monojit'
'Manna, Prankrishna'
'Bauz\'a, Antonio'
'Ballester, Pablo'
'Seth, Saikat Kumar'
'Ray Choudhury, Somnath'
'Frontera, Antonio'
'Mukhopadhyay, Subrata'

_publ_section_title
;
 3-Picoline mediated self-assembly of M(II)-malonate complexes (M =
 Ni/Co/Mn/Mg/Zn/Cu) assisted by various weak forces involving lone
 pair-\p, \p-\p, and anion&#x00B7;&#x00B7;&#x00B7;\p-hole interactions.
;
_journal_issue 50
_journal_name_full 'The journal of physical chemistry. B'
_journal_page_first 14713
_journal_page_last 14726
_journal_paper_doi 10.1021/jp510075m
_journal_volume 118
_journal_year 2014
_chemical_formula_sum 'C15 H24 F6 Mn0.5 N4 O6 P'
_chemical_formula_weight 528.82
_chemical_name_systematic
; 
 ? 
;
_space_group_IT_number 2
_symmetry_cell_setting triclinic
_symmetry_space_group_name_Hall '-P 1'
_symmetry_space_group_name_H-M 'P -1'
_atom_sites_solution_hydrogens geom
_atom_sites_solution_primary direct
_atom_sites_solution_secondary difmap
_audit_creation_method SHELXL-97
_cell_angle_alpha 85.380(2)
_cell_angle_beta 76.438(2)
_cell_angle_gamma 74.896(2)
_cell_formula_units_Z 2
_cell_length_a 7.2720(5)
_cell_length_b 11.5596(7)
_cell_length_c 13.8989(9)
_cell_measurement_reflns_used 4449
_cell_measurement_temperature 100(2)
_cell_measurement_theta_max 29.66
_cell_measurement_theta_min 2.34
_cell_volume 1096.31(12)
_computing_cell_refinement 'Bruker APEX2 v2011.4-0'
_computing_data_collection 'Bruker APEX2 v2011.4-0'
_computing_data_reduction 'Bruker SAINT V7.60A'
_computing_molecular_graphics 'Bruker SHELXTL'
_computing_publication_material 'Bruker SHELXTL'
_computing_structure_refinement 'SHELXS-97 (Sheldrick, 2008)'
_computing_structure_solution Sir2011
_diffrn_ambient_temperature 100(2)
_diffrn_detector_area_resol_mean 512
_diffrn_detector_type '4K CCD area detector APEX II'
_diffrn_measured_fraction_theta_full 0.997
_diffrn_measured_fraction_theta_max 0.852
_diffrn_measurement_device_type 'APEX DUO Kappa 4-axis goniometer'
_diffrn_measurement_method
;
 Fullsphere data collection, phi and omega scans
;
_diffrn_measurement_specimen_support 'magnetic support with MicroMount'
_diffrn_radiation_monochromator 'Quazar MX Multilayer Optics'
_diffrn_radiation_type MoK\a
_diffrn_radiation_wavelength 0.71073
_diffrn_reflns_av_R_equivalents 0.0259
_diffrn_reflns_av_sigmaI/netI 0.0419
_diffrn_reflns_limit_h_max 9
_diffrn_reflns_limit_h_min -6
_diffrn_reflns_limit_k_max 16
_diffrn_reflns_limit_k_min -14
_diffrn_reflns_limit_l_max 18
_diffrn_reflns_limit_l_min -19
_diffrn_reflns_number 10444
_diffrn_reflns_theta_full 25.00
_diffrn_reflns_theta_max 30.40
_diffrn_reflns_theta_min 1.83
_diffrn_source 'Microfocus source E025 IuS'
_diffrn_source_current 0.6
_diffrn_source_power 50
_diffrn_source_size '0.2 mm x 0.2 mm fine focus'
_diffrn_source_type 'Bruker APEX DUO'
_exptl_absorpt_coefficient_mu 0.491
_exptl_absorpt_correction_T_max 0.9082
_exptl_absorpt_correction_T_min 0.8279
_exptl_absorpt_correction_type empirical
_exptl_absorpt_process_details
; 
 SADABS Version 2008/1 Bruker-Nonius
 Blessing, Acta Cryst. (1995) A51 33-38
;
_exptl_crystal_colour colourless
_exptl_crystal_density_diffrn 1.602
_exptl_crystal_density_method 'not measured'
_exptl_crystal_description block
_exptl_crystal_F_000 543
_exptl_crystal_size_max 0.40
_exptl_crystal_size_mid 0.25
_exptl_crystal_size_min 0.20
_refine_diff_density_max 0.860
_refine_diff_density_min -0.523
_refine_diff_density_rms 0.089
_refine_ls_extinction_method none
_refine_ls_goodness_of_fit_ref 1.052
_refine_ls_hydrogen_treatment noref
_refine_ls_matrix_type full
_refine_ls_number_parameters 457
_refine_ls_number_reflns 5655
_refine_ls_number_restraints 126
_refine_ls_restrained_S_all 1.071
_refine_ls_R_factor_all 0.0571
_refine_ls_R_factor_gt 0.0473
_refine_ls_shift/su_max 0.029
_refine_ls_shift/su_mean 0.002
_refine_ls_structure_factor_coef Fsqd
_refine_ls_weighting_details 'calc w=1/[\s^2^(Fo^2^)+(0.0561P)^2^+0.8340P] where P=(Fo^2^+2Fc^2^)/3'
_refine_ls_weighting_scheme calc
_refine_ls_wR_factor_gt 0.1186
_refine_ls_wR_factor_ref 0.1259
_reflns_number_gt 4739
_reflns_number_total 5655
_reflns_threshold_expression >2sigma(I)
_cod_data_source_file jp510075m_si_005.cif
_cod_data_source_block mo_mm164_0m
_cod_depositor_comments
;
The following automatic conversions were performed:

'_symmetry_cell_setting' value 'Triclinic' changed to 'triclinic'
according to
/home/saulius/struct/COD-crude-data--automatic-downloads/rss-feeds/ACS/lib/dictionaries/cif_core.dic
dictionary named 'cif_core.dic' version 2.4.2 from 2011-04-26.

Automatic conversion script
Id: cif_fix_values 2935 2014-11-11 08:27:57Z andrius 

 Adding full bibliography for 1518378--1518383.cif.
;
_cod_original_sg_symbol_H-M P-1
_cod_original_formula_sum 'C15 H24 F6 Mn0.50 N4 O6 P'
_cod_database_code 1518378

loop_
_symmetry_equiv_pos_as_xyz
'x, y, z'
'-x, -y, -z'

loop_
_atom_site_label
_atom_site_type_symbol
_atom_site_fract_x
_atom_site_fract_y
_atom_site_fract_z
_atom_site_U_iso_or_equiv
_atom_site_adp_type
_atom_site_occupancy
_atom_site_symmetry_multiplicity
_atom_site_calc_flag
_atom_site_refinement_flags
_atom_site_disorder_assembly
_atom_site_disorder_group
Mn1 Mn 0.5000 1.0000 0.5000 0.01823(10) Uani 1 2 d S . .
O1 O 0.45967(19) 0.86980(11) 0.41357(10) 0.0223(3) Uani 1 1 d . . .
O2 O 0.3441(2) 0.72200(12) 0.38201(11) 0.0289(3) Uani 1 1 d . . .
O3 O 0.22235(18) 1.00052(12) 0.58804(9) 0.0210(3) Uani 1 1 d . . .
O4 O -0.06337(19) 0.95552(13) 0.62301(10) 0.0264(3) Uani 1 1 d . . .
O5 O 0.32819(19) 1.14288(12) 0.41210(9) 0.0217(3) Uani 1 1 d D . .
H5O1 H 0.387(3) 1.1692(19) 0.3588(10) 0.033 Uiso 1 1 d D . .
H5O2 H 0.241(2) 1.1163(19) 0.3972(15) 0.033 Uiso 1 1 d D . .
C1 C 0.3463(3) 0.80100(16) 0.43838(14) 0.0221(4) Uani 1 1 d . . .
C2 C 0.2115(3) 0.80683(17) 0.54093(14) 0.0249(4) Uani 1 1 d . . .
H2A H 0.2879 0.7580 0.5869 0.030 Uiso 1 1 calc R . .
H2B H 0.1070 0.7678 0.5379 0.030 Uiso 1 1 calc R . .
C3 C 0.1142(3) 0.92957(16) 0.58638(12) 0.0203(3) Uani 1 1 d . . .
P1B P 0.6076(3) 0.2658(2) 0.16797(15) 0.0494(9) Uani 0.50 1 d PD A 1
F1B F 0.5328(9) 0.3568(4) 0.2558(3) 0.102(2) Uani 0.50 1 d PD A 1
F2B F 0.8057(5) 0.3003(5) 0.1382(5) 0.153(4) Uani 0.50 1 d PD A 1
F3B F 0.6701(7) 0.1706(3) 0.0826(3) 0.0648(16) Uani 0.50 1 d PD A 1
F4B F 0.4059(5) 0.2275(4) 0.1989(3) 0.081(2) Uani 0.50 1 d PD A 1
F5B F 0.6896(8) 0.1636(4) 0.2416(3) 0.0867(18) Uani 0.50 1 d PD A 1
F6B F 0.5203(7) 0.3662(3) 0.0973(3) 0.0540(15) Uani 0.50 1 d PD A 1
P1B' P 0.6135(2) 0.25547(17) 0.16602(13) 0.0285(6) Uani 0.50 1 d PD B 2
F1B' F 0.5380(6) 0.3154(5) 0.2708(3) 0.0873(19) Uani 0.50 1 d PD B 2
F2B' F 0.8036(4) 0.2991(3) 0.1465(3) 0.0525(13) Uani 0.50 1 d PD B 2
F3B' F 0.6793(9) 0.1894(4) 0.0632(3) 0.104(3) Uani 0.50 1 d PD B 2
F4B' F 0.4216(6) 0.2073(5) 0.1848(4) 0.095(2) Uani 0.50 1 d PD B 2
F5B' F 0.7144(8) 0.1354(4) 0.2174(4) 0.096(2) Uani 0.50 1 d PD B 2
F6B' F 0.5092(6) 0.3727(3) 0.1170(4) 0.070(2) Uani 0.50 1 d PD B 2
N1A N 0.5898(3) 0.71535(17) 0.20081(15) 0.0283(4) Uani 0.90 1 d PD C 1
H1A H 0.5248 0.7236 0.2628 0.034 Uiso 0.90 1 calc PR C 1
N2A N 0.5725(3) 0.91642(19) 0.19734(16) 0.0348(5) Uani 0.90 1 d PD C 1
H2A1 H 0.5070 0.9199 0.2594 0.042 Uiso 0.90 1 calc PR C 1
H2A2 H 0.5985 0.9816 0.1661 0.042 Uiso 0.90 1 calc PR C 1
C1A C 0.6326(3) 0.8120(2) 0.15054(16) 0.0290(5) Uani 0.90 1 d PD C 1
C2A C 0.7374(4) 0.7992(2) 0.04971(18) 0.0334(5) Uani 0.90 1 d PD C 1
C3A C 0.7881(4) 0.6878(2) 0.01049(18) 0.0389(6) Uani 0.90 1 d PD C 1
H3A H 0.8572 0.6774 -0.0566 0.047 Uiso 0.90 1 calc PR C 1
C4A C 0.7421(4) 0.5890(3) 0.0654(2) 0.0397(6) Uani 0.90 1 d PD C 1
H4A H 0.7801 0.5121 0.0367 0.048 Uiso 0.90 1 calc PR C 1
C5A C 0.6418(4) 0.6052(2) 0.16081(19) 0.0360(5) Uani 0.90 1 d PD C 1
H5A H 0.6080 0.5392 0.1997 0.043 Uiso 0.90 1 calc PR C 1
C6A C 0.7883(4) 0.9062(3) -0.0075(2) 0.0431(6) Uani 0.90 1 d PD C 1
H6A1 H 0.8549 0.8835 -0.0757 0.065 Uiso 0.90 1 calc PR C 1
H6A2 H 0.8746 0.9359 0.0235 0.065 Uiso 0.90 1 calc PR C 1
H6A3 H 0.6686 0.9694 -0.0078 0.065 Uiso 0.90 1 calc PR C 1
N1' N 0.580(2) 0.8334(6) 0.2166(6) 0.026(2) Uani 0.10 1 d PDU D 2
H1' H 0.5198 0.8391 0.2794 0.031 Uiso 0.10 1 calc PR D 2
N2' N 0.595(2) 0.6324(7) 0.2318(7) 0.028(3) Uani 0.10 1 d PDU D 2
H2'1 H 0.5370 0.6426 0.2947 0.034 Uiso 0.10 1 calc PR D 2
H2'2 H 0.6283 0.5606 0.2063 0.034 Uiso 0.10 1 calc PR D 2
C1' C 0.633(3) 0.7260(6) 0.1748(7) 0.028(2) Uani 0.10 1 d PDU D 2
C2' C 0.729(2) 0.7166(6) 0.0725(6) 0.029(2) Uani 0.10 1 d PDU D 2
C3' C 0.762(3) 0.8188(7) 0.0233(8) 0.030(2) Uani 0.10 1 d PDU D 2
H3' H 0.8312 0.8140 -0.0440 0.035 Uiso 0.10 1 calc PR D 2
C4' C 0.699(3) 0.9298(7) 0.0684(7) 0.030(2) Uani 0.10 1 d PDU D 2
H4' H 0.7140 1.0009 0.0314 0.036 Uiso 0.10 1 calc PR D 2
C5' C 0.616(3) 0.9339(7) 0.1667(8) 0.029(2) Uani 0.10 1 d PDU D 2
H5' H 0.5824 1.0072 0.2006 0.035 Uiso 0.10 1 calc PR D 2
C6' C 0.796(4) 0.5962(8) 0.0257(10) 0.038(4) Uani 0.10 1 d PDU D 2
H6'1 H 0.6819 0.5651 0.0268 0.057 Uiso 0.10 1 calc PR D 2
H6'2 H 0.8826 0.5410 0.0626 0.057 Uiso 0.10 1 calc PR D 2
H6'3 H 0.8658 0.6037 -0.0430 0.057 Uiso 0.10 1 calc PR D 2
N1C N -0.0355(2) 0.79847(16) 0.30846(12) 0.0275(4) Uani 1 1 d . . .
H1C H -0.0942 0.8586 0.3487 0.033 Uiso 1 1 calc R . .
N2C N -0.1497(3) 0.67344(15) 0.43230(13) 0.0294(4) Uani 1 1 d . . .
H2C1 H -0.2010 0.7354 0.4713 0.035 Uiso 1 1 calc R . .
H2C2 H -0.1624 0.6018 0.4543 0.035 Uiso 1 1 calc R . .
C1C C -0.0529(3) 0.68812(19) 0.34022(15) 0.0282(4) Uani 1 1 d . . .
C2C C 0.0374(4) 0.5913(2) 0.27399(18) 0.0416(6) Uani 1 1 d . . .
C3C C 0.1397(4) 0.6166(3) 0.18281(19) 0.0529(7) Uani 1 1 d . . .
H3C H 0.2020 0.5530 0.1379 0.064 Uiso 1 1 calc R . .
C4C C 0.1564(4) 0.7320(3) 0.15283(17) 0.0505(7) Uani 1 1 d . . .
H4C H 0.2279 0.7472 0.0886 0.061 Uiso 1 1 calc R . .
C5C C 0.0680(3) 0.8219(3) 0.21758(16) 0.0385(5) Uani 1 1 d . . .
H5C H 0.0784 0.9013 0.1994 0.046 Uiso 1 1 calc R . .
C6C C 0.0129(6) 0.4683(2) 0.3085(2) 0.0661(9) Uani 1 1 d . . .
H6C1 H 0.0836 0.4107 0.2561 0.099 Uiso 1 1 calc R . .
H6C2 H -0.1261 0.4694 0.3238 0.099 Uiso 1 1 calc R . .
H6C3 H 0.0653 0.4446 0.3679 0.099 Uiso 1 1 calc R . .
O1W O 0.3375(3) 0.4968(2) 0.4542(3) 0.0586(8) Uani 0.80 1 d PDU E 1
H1W1 H 0.311(7) 0.5673(11) 0.431(2) 0.088 Uiso 0.80 1 d PD F 1
H1W2 H 0.368(7) 0.451(2) 0.4060(17) 0.088 Uiso 0.80 1 d PD G 1
O2W O 0.3856(11) 0.5003(19) 0.4912(9) 0.117(6) Uani 0.20 1 d PDU . 2
H2W1 H 0.5000 0.5000 0.5000 0.175 Uiso 0.20 1 d PD H 2
H2W2 H 0.398(6) 0.506(14) 0.4289(11) 0.175 Uiso 0.20 1 d PD I 2

loop_
_atom_site_aniso_label
_atom_site_aniso_U_11
_atom_site_aniso_U_22
_atom_site_aniso_U_33
_atom_site_aniso_U_23
_atom_site_aniso_U_13
_atom_site_aniso_U_12
Mn1 0.01466(18) 0.02024(18) 0.02168(18) -0.00135(14) -0.00299(13) -0.00827(14)
O1 0.0198(6) 0.0228(6) 0.0261(6) -0.0033(5) -0.0049(5) -0.0078(5)
O2 0.0343(8) 0.0238(6) 0.0352(7) -0.0029(6) -0.0148(6) -0.0116(6)
O3 0.0180(6) 0.0251(6) 0.0223(6) 0.0014(5) -0.0030(5) -0.0114(5)
O4 0.0185(6) 0.0359(7) 0.0273(6) 0.0017(6) -0.0040(5) -0.0131(6)
O5 0.0199(6) 0.0263(6) 0.0220(6) 0.0040(5) -0.0047(5) -0.0123(5)
C1 0.0201(8) 0.0207(8) 0.0282(9) 0.0006(7) -0.0119(7) -0.0045(7)
C2 0.0243(9) 0.0234(8) 0.0311(9) 0.0044(7) -0.0081(7) -0.0129(7)
C3 0.0214(8) 0.0264(9) 0.0168(7) 0.0060(6) -0.0068(6) -0.0119(7)
P1B 0.0626(18) 0.0563(15) 0.0220(12) 0.0003(10) -0.0019(11) -0.0092(12)
F1B 0.192(6) 0.071(3) 0.041(2) -0.020(2) 0.015(3) -0.061(3)
F2B 0.047(4) 0.129(7) 0.275(11) 0.097(7) -0.046(5) -0.030(5)
F3B 0.114(4) 0.0340(18) 0.0365(19) -0.0082(16) 0.003(2) -0.017(2)
F4B 0.063(3) 0.114(4) 0.063(3) 0.012(3) 0.023(2) -0.055(3)
F5B 0.171(5) 0.065(3) 0.060(2) 0.032(2) -0.074(3) -0.059(3)
F6B 0.084(3) 0.032(2) 0.058(2) 0.0059(17) -0.042(2) -0.013(2)
P1B' 0.0285(10) 0.0354(10) 0.0240(11) 0.0132(8) -0.0044(8) -0.0174(8)
F1B' 0.077(3) 0.151(6) 0.043(2) -0.029(3) -0.002(2) -0.046(3)
F2B' 0.029(3) 0.056(3) 0.073(3) 0.021(2) -0.004(2) -0.024(2)
F3B' 0.139(6) 0.094(5) 0.042(3) -0.001(3) 0.003(3) 0.012(4)
F4B' 0.109(4) 0.110(4) 0.111(5) 0.018(3) -0.069(4) -0.075(4)
F5B' 0.153(5) 0.056(3) 0.129(5) 0.049(3) -0.116(4) -0.052(3)
F6B' 0.048(3) 0.065(4) 0.096(4) 0.022(3) -0.030(3) -0.007(3)
N1A 0.0277(11) 0.0328(10) 0.0280(9) -0.0053(8) -0.0085(8) -0.0101(8)
N2A 0.0385(13) 0.0316(10) 0.0335(11) -0.0014(9) -0.0074(9) -0.0078(9)
C1A 0.0226(10) 0.0369(12) 0.0304(11) -0.0016(9) -0.0115(8) -0.0072(9)
C2A 0.0262(12) 0.0467(14) 0.0301(12) 0.0004(10) -0.0085(10) -0.0126(11)
C3A 0.0311(12) 0.0550(16) 0.0324(12) -0.0104(11) -0.0042(10) -0.0136(12)
C4A 0.0407(15) 0.0447(14) 0.0369(14) -0.0153(11) -0.0040(11) -0.0160(12)
C5A 0.0354(13) 0.0379(13) 0.0389(13) -0.0077(10) -0.0097(10) -0.0134(11)
C6A 0.0375(14) 0.0503(16) 0.0403(14) 0.0043(12) -0.0061(11) -0.0129(12)
N1' 0.022(4) 0.033(4) 0.022(4) -0.005(3) -0.006(4) -0.003(4)
N2' 0.029(6) 0.032(5) 0.027(5) -0.013(4) -0.005(5) -0.012(5)
C1' 0.024(4) 0.036(4) 0.024(4) -0.006(3) -0.004(4) -0.005(4)
C2' 0.024(4) 0.038(4) 0.025(4) -0.007(3) -0.004(4) -0.005(4)
C3' 0.023(5) 0.040(4) 0.023(4) -0.004(3) -0.004(4) -0.004(4)
C4' 0.025(4) 0.038(4) 0.024(4) -0.002(4) -0.004(4) -0.002(4)
C5' 0.024(5) 0.034(4) 0.024(4) -0.002(4) -0.003(4) -0.002(4)
C6' 0.034(8) 0.040(5) 0.032(7) -0.010(6) 0.005(7) -0.004(7)
N1C 0.0212(8) 0.0354(9) 0.0262(8) -0.0049(7) -0.0079(6) -0.0042(7)
N2C 0.0306(9) 0.0219(8) 0.0362(9) -0.0050(7) -0.0094(7) -0.0044(7)
C1C 0.0236(9) 0.0308(10) 0.0321(10) -0.0090(8) -0.0139(8) -0.0006(8)
C2C 0.0379(12) 0.0413(12) 0.0442(12) -0.0208(10) -0.0217(10) 0.0095(10)
C3C 0.0408(14) 0.0733(19) 0.0386(12) -0.0293(13) -0.0180(10) 0.0130(13)
C4C 0.0324(12) 0.089(2) 0.0255(10) -0.0125(12) -0.0076(9) -0.0024(13)
C5C 0.0259(10) 0.0628(15) 0.0278(10) 0.0005(10) -0.0090(8) -0.0106(10)
C6C 0.096(2) 0.0323(13) 0.0704(19) -0.0239(13) -0.0394(18) 0.0090(14)
O1W 0.0315(11) 0.0203(9) 0.128(2) 0.0167(12) -0.0250(14) -0.0127(9)
O2W 0.125(8) 0.111(7) 0.117(8) -0.002(5) -0.031(5) -0.031(5)

loop_
_atom_type_symbol
_atom_type_description
_atom_type_scat_dispersion_real
_atom_type_scat_dispersion_imag
_atom_type_scat_source
C C 0.0033 0.0016 'International Tables Vol C Tables 4.2.6.8 and 6.1.1.4'
H H 0.0000 0.0000 'International Tables Vol C Tables 4.2.6.8 and 6.1.1.4'
N N 0.0061 0.0033 'International Tables Vol C Tables 4.2.6.8 and 6.1.1.4'
O O 0.0106 0.0060 'International Tables Vol C Tables 4.2.6.8 and 6.1.1.4'
Mn Mn 0.3368 0.7283 'International Tables Vol C Tables 4.2.6.8 and 6.1.1.4'
F F 0.0171 0.0103 'International Tables Vol C Tables 4.2.6.8 and 6.1.1.4'
P P 0.1023 0.0942 'International Tables Vol C Tables 4.2.6.8 and 6.1.1.4'

loop_
_geom_angle_atom_site_label_1
_geom_angle_atom_site_label_2
_geom_angle_atom_site_label_3
_geom_angle
_geom_angle_site_symmetry_1
_geom_angle_site_symmetry_3
O3 Mn1 O3 180.00(6) . 2_676
O3 Mn1 O1 93.10(5) . 2_676
O3 Mn1 O1 86.90(5) 2_676 2_676
O3 Mn1 O1 86.90(5) . .
O3 Mn1 O1 93.10(5) 2_676 .
O1 Mn1 O1 179.999(1) 2_676 .
O3 Mn1 O5 83.35(5) . .
O3 Mn1 O5 96.65(5) 2_676 .
O1 Mn1 O5 91.64(5) 2_676 .
O1 Mn1 O5 88.36(5) . .
O3 Mn1 O5 96.65(5) . 2_676
O3 Mn1 O5 83.35(5) 2_676 2_676
O1 Mn1 O5 88.36(5) 2_676 2_676
O1 Mn1 O5 91.64(5) . 2_676
O5 Mn1 O5 179.999(1) . 2_676
C1 O1 Mn1 128.17(12) . .
C3 O3 Mn1 128.92(12) . .
O2 C1 O1 122.13(18) . .
O2 C1 C2 116.85(16) . .
O1 C1 C2 120.96(16) . .
C1 C2 C3 118.24(15) . .
O4 C3 O3 122.50(17) . .
O4 C3 C2 119.39(16) . .
O3 C3 C2 118.07(16) . .
F2B P1B F6B 90.4(2) . .
F2B P1B F1B 91.5(3) . .
F6B P1B F1B 90.0(2) . .
F2B P1B F3B 92.5(2) . .
F6B P1B F3B 90.8(2) . .
F1B P1B F3B 176.0(3) . .
F2B P1B F5B 91.3(2) . .
F6B P1B F5B 178.2(2) . .
F1B P1B F5B 89.4(2) . .
F3B P1B F5B 89.7(2) . .
F2B P1B F4B 178.9(2) . .
F6B P1B F4B 90.6(2) . .
F1B P1B F4B 89.2(2) . .
F3B P1B F4B 86.9(2) . .
F5B P1B F4B 87.7(2) . .
F2B' P1B' F6B' 90.51(18) . .
F2B' P1B' F1B' 91.8(2) . .
F6B' P1B' F1B' 90.4(2) . .
F2B' P1B' F3B' 91.9(2) . .
F6B' P1B' F3B' 90.9(2) . .
F1B' P1B' F3B' 176.0(3) . .
F2B' P1B' F5B' 90.88(19) . .
F6B' P1B' F5B' 178.5(2) . .
F1B' P1B' F5B' 89.0(2) . .
F3B' P1B' F5B' 89.5(2) . .
F2B' P1B' F4B' 178.4(2) . .
F6B' P1B' F4B' 90.5(2) . .
F1B' P1B' F4B' 89.4(2) . .
F3B' P1B' F4B' 86.9(2) . .
F5B' P1B' F4B' 88.1(2) . .
C1A N1A C5A 123.2(2) . .
N1A C1A N2A 118.0(2) . .
N1A C1A C2A 118.7(2) . .
N2A C1A C2A 123.4(2) . .
C3A C2A C1A 117.5(2) . .
C3A C2A C6A 123.1(2) . .
C1A C2A C6A 119.4(2) . .
C2A C3A C4A 122.3(2) . .
C5A C4A C3A 118.4(2) . .
N1A C5A C4A 120.1(2) . .
C1' N1' C5' 123.1(4) . .
N1' C1' N2' 118.0(5) . .
N1' C1' C2' 118.7(4) . .
N2' C1' C2' 123.3(4) . .
C3' C2' C1' 117.4(4) . .
C3' C2' C6' 123.3(5) . .
C1' C2' C6' 119.3(4) . .
C2' C3' C4' 122.3(4) . .
C5' C4' C3' 118.3(4) . .
N1' C5' C4' 120.0(5) . .
C1C N1C C5C 123.4(2) . .
N2C C1C N1C 118.84(18) . .
N2C C1C C2C 122.9(2) . .
N1C C1C C2C 118.3(2) . .
C3C C2C C1C 117.6(2) . .
C3C C2C C6C 124.2(2) . .
C1C C2C C6C 118.3(2) . .
C2C C3C C4C 122.6(2) . .
C5C C4C C3C 118.3(2) . .
C4C C5C N1C 119.9(3) . .

loop_
_geom_bond_atom_site_label_1
_geom_bond_atom_site_label_2
_geom_bond_distance
_geom_bond_site_symmetry_2
Mn1 O3 2.1000(12) .
Mn1 O3 2.1000(12) 2_676
Mn1 O1 2.1168(13) 2_676
Mn1 O1 2.1169(13) .
Mn1 O5 2.2576(13) .
Mn1 O5 2.2576(13) 2_676
O1 C1 1.263(2) .
O2 C1 1.256(2) .
O3 C3 1.280(2) .
O4 C3 1.238(2) .
C1 C2 1.524(3) .
C2 C3 1.525(3) .
P1B F2B 1.549(3) .
P1B F6B 1.562(3) .
P1B F1B 1.578(3) .
P1B F3B 1.588(3) .
P1B F5B 1.588(3) .
P1B F4B 1.595(3) .
P1B' F2B' 1.551(2) .
P1B' F6B' 1.560(3) .
P1B' F1B' 1.578(3) .
P1B' F3B' 1.587(3) .
P1B' F5B' 1.590(3) .
P1B' F4B' 1.593(3) .
N1A C1A 1.337(3) .
N1A C5A 1.356(3) .
N2A C1A 1.337(3) .
C1A C2A 1.428(3) .
C2A C3A 1.365(4) .
C2A C6A 1.497(4) .
C3A C4A 1.393(4) .
C4A C5A 1.357(3) .
N1' C1' 1.337(4) .
N1' C5' 1.356(4) .
N2' C1' 1.338(4) .
C1' C2' 1.429(4) .
C2' C3' 1.365(4) .
C2' C6' 1.497(4) .
C3' C4' 1.392(5) .
C4' C5' 1.358(5) .
N1C C1C 1.344(3) .
N1C C5C 1.357(3) .
N2C C1C 1.329(3) .
C1C C2C 1.425(3) .
C2C C3C 1.362(4) .
C2C C6C 1.505(4) .
C3C C4C 1.392(5) .
C4C C5C 1.355(4) .
O2W O2W 1.735(10) 2_666

loop_
_geom_torsion_atom_site_label_1
_geom_torsion_atom_site_label_2
_geom_torsion_atom_site_label_3
_geom_torsion_atom_site_label_4
_geom_torsion
_geom_torsion_site_symmetry_1
O3 Mn1 O1 C1 -21.87(15) .
O3 Mn1 O1 C1 158.13(15) 2_676
O1 Mn1 O1 C1 176(44) 2_676
O5 Mn1 O1 C1 -105.30(15) .
O5 Mn1 O1 C1 74.70(15) 2_676
O3 Mn1 O3 C3 131(40) 2_676
O1 Mn1 O3 C3 -170.58(14) 2_676
O1 Mn1 O3 C3 9.42(14) .
O5 Mn1 O3 C3 98.13(15) .
O5 Mn1 O3 C3 -81.87(15) 2_676
Mn1 O1 C1 O2 -175.58(12) .
Mn1 O1 C1 C2 1.6(2) .
O2 C1 C2 C3 -143.92(17) .
O1 C1 C2 C3 38.8(2) .
Mn1 O3 C3 O4 -161.12(13) .
Mn1 O3 C3 C2 21.4(2) .
C1 C2 C3 O4 131.68(18) .
C1 C2 C3 O3 -50.7(2) .
C5A N1A C1A N2A 179.5(2) .
C5A N1A C1A C2A 0.2(4) .
N1A C1A C2A C3A 0.0(4) .
N2A C1A C2A C3A -179.2(2) .
N1A C1A C2A C6A -179.4(2) .
N2A C1A C2A C6A 1.4(4) .
C1A C2A C3A C4A -0.4(4) .
C6A C2A C3A C4A 179.0(3) .
C2A C3A C4A C5A 0.6(4) .
C1A N1A C5A C4A 0.0(4) .
C3A C4A C5A N1A -0.4(4) .
C5' N1' C1' N2' 178(2) .
C5' N1' C1' C2' -1(3) .
N1' C1' C2' C3' 1(3) .
N2' C1' C2' C3' -179(2) .
N1' C1' C2' C6' 178(2) .
N2' C1' C2' C6' -2(3) .
C1' C2' C3' C4' -3(3) .
C6' C2' C3' C4' -180(2) .
C2' C3' C4' C5' 5(4) .
C1' N1' C5' C4' 4(3) .
C3' C4' C5' N1' -6(3) .
C5C N1C C1C N2C 176.80(19) .
C5C N1C C1C C2C -1.8(3) .
N2C C1C C2C C3C -177.2(2) .
N1C C1C C2C C3C 1.3(3) .
N2C C1C C2C C6C 3.3(3) .
N1C C1C C2C C6C -178.2(2) .
C1C C2C C3C C4C -0.6(4) .
C6C C2C C3C C4C 178.8(3) .
C2C C3C C4C C5C 0.4(4) .
C3C C4C C5C N1C -0.8(3) .
C1C N1C C5C C4C 1.6(3) .
